data_7158179
loop_
_publ_author_name
'Abeysekera, Amila M.'
'Averkiev, Boris B.'
'Le Magueres, Pierre'
'Aaker\"oy, Christer B'

_publ_section_title
;
 Intermolecular binding preferences of haloethynyl halogen-bond donors as
 a function of molecular electrostatic potentials in a family of
 <i>N</i>-(pyridin-2-yl)amides.
;
_journal_issue 30
_journal_name_full 'Organic &amp; biomolecular chemistry'
_journal_page_first 6671
_journal_page_last 6681
_journal_paper_doi 10.1039/d1ob01133b
_journal_volume 19
_journal_year 2021
_chemical_formula_moiety 'C13 H8 Cl N3 O'
_chemical_formula_sum 'C13 H8 Cl N3 O'
_chemical_formula_weight 257.67
_space_group_crystal_system monoclinic
_space_group_IT_number 14
_space_group_name_Hall '-P 2ybc'
_space_group_name_H-M_alt 'P 1 21/c 1'
_atom_sites_solution_hydrogens geom
_atom_sites_solution_primary dual
_audit_creation_date 2021-04-26
_audit_creation_method
;
Olex2 1.3-ac4
(compiled 2020.11.27 svn.r5f609507 for Rigaku Oxford Diffraction, GUI svn.r6214)
;
_audit_update_record
;
2021-06-10 deposited with the CCDC.	2021-07-12 downloaded from the CCDC.
;
_cell_angle_alpha 90
_cell_angle_beta 91.106(2)
_cell_angle_gamma 90
_cell_formula_units_Z 4
_cell_length_a 3.79810(10)
_cell_length_b 11.5441(2)
_cell_length_c 25.4972(4)
_cell_measurement_reflns_used 6074
_cell_measurement_temperature 100.00(18)
_cell_measurement_theta_max 76.2800
_cell_measurement_theta_min 3.4430
_cell_volume 1117.73(4)
_computing_cell_refinement 'CrysAlisPro 1.171.40.84a (Rigaku OD, 2020)'
_computing_data_collection 'CrysAlisPro 1.171.40.84a (Rigaku OD, 2020)'
_computing_data_reduction 'CrysAlisPro 1.171.40.84a (Rigaku OD, 2020)'
_computing_molecular_graphics 'Olex2 1.3-ac4 (Dolomanov et al., 2009)'
_computing_publication_material 'Olex2 1.3-ac4 (Dolomanov et al., 2009)'
_computing_structure_refinement 'SHELXL 2018/3 (Sheldrick, 2015)'
_computing_structure_solution 'SHELXT  (Sheldrick, 2015)'
_diffrn_ambient_environment N~2~
_diffrn_ambient_temperature 100.00(18)
_diffrn_detector 'Hybrid Pixel Array Detector'
_diffrn_detector_area_resol_mean 10.0000
_diffrn_detector_type HyPix
_diffrn_measured_fraction_theta_full 1.000
_diffrn_measured_fraction_theta_max 0.984
_diffrn_measurement_details
;
List of Runs (angles in degrees, time in seconds):

  # Type    Start    End  Width  t~exp~   \w     \q     \k     \f   Frames
#--------------------------------------------------------------------------
  1  \w    -81.00 -28.00   0.50    2.91    --  -47.95 103.00 -73.00  106
  2  \w    -23.00   4.00   0.50    2.91    --  -47.95 103.00 -73.00   54
  3  \w    -47.00 -22.00   0.50   11.64    --  -86.25 103.00 -73.00   50
  4  \w    -21.00  28.00   0.50    2.91    --  -47.95  19.00-150.00   98
  5  \w     25.00  50.00   0.50    2.91    --   47.95-103.00-174.00   50
  6  \w     80.00 106.00   0.50   11.64    --  107.75-103.00-174.00   52
  7  \w     67.00  98.00   0.50   11.64    --  107.75 -77.00 -90.00   62
  8  \w     76.00 108.00   0.50   11.64    --  107.75-125.00 -60.00   64
  9  \w     40.00  70.00   0.50   11.64    --  107.75 -61.00  60.00   60
 10  \w     43.00  69.00   0.50   11.64    --  107.75 -61.00  30.00   52
 11  \w     41.00  70.00   0.50   11.64    --  107.75 -61.00 -30.00   58
 12  \w     36.00  69.00   0.50   11.64    --  107.75 -61.00 -90.00   66
 13  \w     35.00  60.00   0.50   11.64    --  107.75 -61.00 -60.00   50
 14  \w     35.00  66.00   0.50   11.64    --  107.75 -77.00-120.00   62
 15  \w     36.00 103.00   0.50   11.64    --  107.75 -94.00-150.00  134
 16  \w     72.00  98.00   0.50   11.64    --  107.75 -94.00-180.00   52
 17  \w     37.00  62.00   0.50   11.64    --  107.75-125.00 -60.00   50
 18  \w     42.00  68.00   0.50   11.64    --  107.75-125.00   0.00   52
 19  \w     38.00  71.00   0.50   11.64    --  107.75 -61.00   0.00   66
 20  \w     94.00 149.00   0.50   11.64    --  107.75  15.00  30.00  110
 21  \w    107.00 156.00   0.50   11.64    --  107.75 103.00 -73.00   98
 22  \w    144.00 177.00   0.50   11.64    --  107.75  61.00-150.00   66
 23  \w    147.00 172.00   0.50   11.64    --  107.75 125.00-150.00   50
 24  \w    111.00 141.00   0.50   11.64    --  107.75  61.00-150.00   60
 25  \w    102.00 128.00   0.50   11.64    --  107.75 125.00-150.00   52
 26  \w    131.00 156.00   0.50   11.64    --  107.75 125.00  60.00   50
 27  \w     43.00  69.00   0.50   11.64    --  107.75 -61.00 120.00   52
 28  \w     35.00  61.00   0.50   11.64    --  107.75 -77.00 -90.00   52
 29  \w     35.00  61.00   0.50   11.64    --  107.75 -77.00-180.00   52
 30  \w   -118.00 -73.00   0.50    2.91    --  -47.95-125.00   0.00   90
 31  \w   -111.00 -75.00   0.50    2.91    --  -47.95-125.00  60.00   72
 32  \w   -112.00 -79.00   0.50    2.91    --  -47.95-125.00-120.00   66
 33  \w   -104.00 -77.00   0.50   11.64    --  -86.25 -45.00-150.00   54
 34  \w   -129.00-104.00   0.50   11.64    --  -86.25-103.00-174.00   50
 35  \w   -157.00-131.00   0.50   11.64    --  -86.25 -45.00-150.00   52
;
_diffrn_measurement_device 'four-circle diffractometer'
_diffrn_measurement_device_type 'XtaLAB Synergy, Dualflex, HyPix'
_diffrn_measurement_method '\w scans'
_diffrn_orient_matrix_type 'CrysAlisPro convention (1999,Acta A55,543-557)'
_diffrn_orient_matrix_UB_11 0.2585123000
_diffrn_orient_matrix_UB_12 -0.0717099000
_diffrn_orient_matrix_UB_13 -0.0326273000
_diffrn_orient_matrix_UB_21 -0.0685948000
_diffrn_orient_matrix_UB_22 -0.1063516000
_diffrn_orient_matrix_UB_23 0.0348326000
_diffrn_orient_matrix_UB_31 -0.3051028000
_diffrn_orient_matrix_UB_32 -0.0368238000
_diffrn_orient_matrix_UB_33 -0.0370603000
_diffrn_radiation_monochromator mirror
_diffrn_radiation_probe x-ray
_diffrn_radiation_type 'Cu K\a'
_diffrn_radiation_wavelength 1.54184
_diffrn_reflns_av_R_equivalents 0.0273
_diffrn_reflns_av_unetI/netI 0.0225
_diffrn_reflns_Laue_measured_fraction_full 1.000
_diffrn_reflns_Laue_measured_fraction_max 0.984
_diffrn_reflns_limit_h_max 3
_diffrn_reflns_limit_h_min -4
_diffrn_reflns_limit_k_max 13
_diffrn_reflns_limit_k_min -14
_diffrn_reflns_limit_l_max 29
_diffrn_reflns_limit_l_min -32
_diffrn_reflns_number 8420
_diffrn_reflns_point_group_measured_fraction_full 1.000
_diffrn_reflns_point_group_measured_fraction_max 0.984
_diffrn_reflns_theta_full 67.684
_diffrn_reflns_theta_max 77.261
_diffrn_reflns_theta_min 3.467
_diffrn_source 'micro-focus sealed X-ray tube'
_diffrn_source_type 'PhotonJet (Cu) X-ray Source'
_exptl_absorpt_coefficient_mu 2.948
_exptl_absorpt_correction_T_max 1.00000
_exptl_absorpt_correction_T_min 0.62229
_exptl_absorpt_correction_type multi-scan
_exptl_absorpt_process_details
;
CrysAlisPro 1.171.40.84a (Rigaku Oxford Diffraction, 2020)
Empirical absorption correction using spherical harmonics,
implemented in SCALE3 ABSPACK scaling algorithm.
;
_exptl_crystal_colour 'clear light colourless'
_exptl_crystal_colour_lustre clear
_exptl_crystal_colour_modifier light
_exptl_crystal_colour_primary colourless
_exptl_crystal_density_diffrn 1.531
_exptl_crystal_description plate
_exptl_crystal_F_000 528
_exptl_crystal_recrystallization_method 'recrystallized from acetone'
_exptl_crystal_size_max 0.518
_exptl_crystal_size_mid 0.295
_exptl_crystal_size_min 0.154
_refine_diff_density_max 0.607
_refine_diff_density_min -0.374
_refine_diff_density_rms 0.056
_refine_ls_extinction_method none
_refine_ls_goodness_of_fit_ref 1.074
_refine_ls_hydrogen_treatment constr
_refine_ls_matrix_type full
_refine_ls_number_parameters 163
_refine_ls_number_reflns 2342
_refine_ls_number_restraints 0
_refine_ls_restrained_S_all 1.074
_refine_ls_R_factor_all 0.0403
_refine_ls_R_factor_gt 0.0385
_refine_ls_shift/su_max 0.001
_refine_ls_shift/su_mean 0.000
_refine_ls_structure_factor_coef Fsqd
_refine_ls_weighting_details 'w=1/[\s^2^(Fo^2^)+(0.0585P)^2^+0.6051P] where P=(Fo^2^+2Fc^2^)/3'
_refine_ls_weighting_scheme calc
_refine_ls_wR_factor_gt 0.1046
_refine_ls_wR_factor_ref 0.1059
_reflns_Friedel_coverage 0.000
_reflns_number_gt 2199
_reflns_number_total 2342
_reflns_threshold_expression 'I > 2\s(I)'
_cod_data_source_file d1ob01133b2.cif
_cod_data_source_block 2act-Cl
_cod_depositor_comments 'Adding full bibliography for 7158173--7158183.cif.'
_cod_database_code 7158179
_shelx_shelxl_version_number 2018/3
_chemical_oxdiff_formula 'C13 H8 Cl1 N3 O1'
_chemical_oxdiff_usercomment 'Sample from exp_40 but different cell'
_shelx_space_group_comment
;
The symmetry employed for this shelxl refinement is uniquely defined
by the following loop, which should always be used as a source of
symmetry information in preference to the above space-group names.
They are only intended as comments.
;
_shelx_estimated_absorpt_t_max 0.660
_shelx_estimated_absorpt_t_min 0.310
_reflns_odcompleteness_completeness 99.88
_reflns_odcompleteness_iscentric 1
_reflns_odcompleteness_theta 74.33
_olex2_refinement_description
;
1. Fixed Uiso
 At 1.2 times of:
  All C(H) groups, All N(H) groups
2.a Aromatic/amide H refined with riding coordinates:
 N10(H10), C3(H3), C6(H6), C18(H18), C5(H5), C17(H17), C16(H16), C15(H15)
;
_olex2_date_sample_data_collection 2021-01-13
_olex2_date_sample_submission 2021-01-12
_olex2_exptl_crystal_mounting_method 'mounted on a MiTeGen loop'
_olex2_submission_original_sample_id 2act-Cl
_olex2_submission_special_instructions 'No special instructions were received'
_oxdiff_exptl_absorpt_empirical_details
;
Empirical correction (ABSPACK) includes:
- Absorption correction using spherical harmonics
- Frame scaling
;
_oxdiff_exptl_absorpt_empirical_full_max 1.592
_oxdiff_exptl_absorpt_empirical_full_min 0.520

loop_
_space_group_symop_operation_xyz
'x, y, z'
'-x, y+1/2, -z+1/2'
'-x, -y, -z'
'x, -y-1/2, z-1/2'

loop_
_atom_site_label
_atom_site_type_symbol
_atom_site_fract_x
_atom_site_fract_y
_atom_site_fract_z
_atom_site_U_iso_or_equiv
_atom_site_adp_type
_atom_site_occupancy
_atom_site_site_symmetry_order
_atom_site_calc_flag
_atom_site_refinement_flags_posn
_atom_site_refinement_flags_adp
_atom_site_refinement_flags_occupancy
_atom_site_disorder_assembly
_atom_site_disorder_group
Cl9 Cl 0.15600(11) 1.02644(4) 0.64871(2) 0.02973(15) Uani 1 1 d . . . . .
O12 O 0.4855(4) 0.64600(11) 0.33010(5) 0.0334(3) Uani 1 1 d . . . . .
N10 N 0.6948(4) 0.56855(12) 0.40751(5) 0.0238(3) Uani 1 1 d . . . . .
H10 H 0.808881 0.508190 0.420302 0.029 Uiso 1 1 calc R U . . .
N2 N 0.6983(4) 0.62667(12) 0.49323(5) 0.0240(3) Uani 1 1 d . . . . .
N14 N 0.9309(4) 0.38089(12) 0.35551(5) 0.0240(3) Uani 1 1 d . . . . .
C1 C 0.5976(4) 0.65313(14) 0.44395(6) 0.0225(3) Uani 1 1 d . . . . .
C3 C 0.6163(4) 0.70121(15) 0.53077(6) 0.0243(3) Uani 1 1 d . . . . .
H3 H 0.684861 0.682862 0.565824 0.029 Uiso 1 1 calc R U . . .
C4 C 0.4351(4) 0.80509(14) 0.52181(6) 0.0232(3) Uani 1 1 d . . . . .
C6 C 0.4150(4) 0.75406(15) 0.43045(6) 0.0240(3) Uani 1 1 d . . . . .
H6 H 0.347854 0.769574 0.395056 0.029 Uiso 1 1 calc R U . . .
C18 C 0.6712(4) 0.44727(15) 0.27394(6) 0.0250(3) Uani 1 1 d . . . . .
H18 H 0.553453 0.507045 0.254945 0.030 Uiso 1 1 calc R U . . .
C5 C 0.3349(4) 0.83070(15) 0.47003(6) 0.0247(3) Uani 1 1 d . . . . .
H5 H 0.212266 0.900474 0.462134 0.030 Uiso 1 1 calc R U . . .
C13 C 0.7561(4) 0.46070(14) 0.32705(6) 0.0232(3) Uani 1 1 d . . . . .
C11 C 0.6336(4) 0.56859(15) 0.35456(6) 0.0245(3) Uani 1 1 d . . . . .
C17 C 0.7630(4) 0.34453(15) 0.24953(6) 0.0266(3) Uani 1 1 d . . . . .
H17 H 0.702720 0.331617 0.213666 0.032 Uiso 1 1 calc R U . . .
C16 C 0.9436(4) 0.26116(15) 0.27826(7) 0.0268(3) Uani 1 1 d . . . . .
H16 H 1.010519 0.190090 0.262529 0.032 Uiso 1 1 calc R U . . .
C15 C 1.0253(4) 0.28377(15) 0.33081(7) 0.0256(3) Uani 1 1 d . . . . .
H15 H 1.155029 0.227192 0.350123 0.031 Uiso 1 1 calc R U . . .
C7 C 0.3498(4) 0.88050(15) 0.56426(6) 0.0254(3) Uani 1 1 d . . . . .
C8 C 0.2729(4) 0.94339(15) 0.59968(7) 0.0268(4) Uani 1 1 d . . . . .

loop_
_atom_site_aniso_label
_atom_site_aniso_U_11
_atom_site_aniso_U_22
_atom_site_aniso_U_33
_atom_site_aniso_U_23
_atom_site_aniso_U_13
_atom_site_aniso_U_12
Cl9 0.0343(3) 0.0309(2) 0.0240(2) -0.00438(15) 0.00135(16) 0.00168(15)
O12 0.0478(8) 0.0287(6) 0.0236(6) 0.0020(5) -0.0026(5) 0.0085(6)
N10 0.0280(7) 0.0230(7) 0.0204(6) 0.0010(5) 0.0008(5) 0.0026(5)
N2 0.0254(7) 0.0251(7) 0.0216(6) 0.0026(5) 0.0002(5) 0.0000(5)
N14 0.0262(7) 0.0243(7) 0.0215(6) 0.0016(5) 0.0024(5) -0.0012(5)
C1 0.0222(7) 0.0246(8) 0.0207(7) 0.0008(6) 0.0026(6) -0.0025(6)
C3 0.0258(8) 0.0267(8) 0.0202(7) 0.0018(6) -0.0007(6) -0.0023(6)
C4 0.0225(7) 0.0250(8) 0.0223(8) -0.0002(6) 0.0025(6) -0.0035(6)
C6 0.0264(8) 0.0256(8) 0.0199(7) 0.0026(6) 0.0008(6) 0.0004(6)
C18 0.0265(8) 0.0275(8) 0.0210(8) 0.0025(6) 0.0006(6) -0.0034(6)
C5 0.0246(8) 0.0241(8) 0.0253(8) 0.0033(6) 0.0010(6) -0.0001(6)
C13 0.0234(8) 0.0241(8) 0.0221(8) 0.0017(6) 0.0018(6) -0.0028(6)
C11 0.0268(8) 0.0252(8) 0.0214(8) 0.0009(6) 0.0011(6) -0.0012(6)
C17 0.0282(8) 0.0308(8) 0.0208(7) -0.0007(6) 0.0019(6) -0.0062(7)
C16 0.0280(8) 0.0257(8) 0.0267(8) -0.0027(6) 0.0052(6) -0.0035(6)
C15 0.0269(8) 0.0248(8) 0.0252(8) 0.0015(6) 0.0033(6) -0.0003(6)
C7 0.0246(8) 0.0268(8) 0.0247(8) 0.0018(6) 0.0018(6) -0.0012(6)
C8 0.0263(8) 0.0284(8) 0.0257(8) 0.0034(7) -0.0006(6) -0.0012(6)

loop_
_atom_type_symbol
_atom_type_description
_atom_type_scat_dispersion_real
_atom_type_scat_dispersion_imag
_atom_type_scat_source
C C 0.0181 0.0091 'International Tables Vol C Tables 4.2.6.8 and 6.1.1.4'
H H 0.0000 0.0000 'International Tables Vol C Tables 4.2.6.8 and 6.1.1.4'
Cl Cl 0.3639 0.7018 'International Tables Vol C Tables 4.2.6.8 and 6.1.1.4'
N N 0.0311 0.0180 'International Tables Vol C Tables 4.2.6.8 and 6.1.1.4'
O O 0.0492 0.0322 'International Tables Vol C Tables 4.2.6.8 and 6.1.1.4'

loop_
_geom_angle_atom_site_label_1
_geom_angle_atom_site_label_2
_geom_angle_atom_site_label_3
_geom_angle
_geom_angle_site_symmetry_1
_geom_angle_site_symmetry_3
_geom_angle_publ_flag
C11 N10 C1 127.81(14) . . ?
C3 N2 C1 117.44(14) . . ?
C15 N14 C13 117.09(14) . . ?
N2 C1 N10 112.84(14) . . ?
N2 C1 C6 123.53(15) . . ?
C6 C1 N10 123.62(14) . . ?
N2 C3 C4 123.97(15) . . ?
C3 C4 C7 121.04(15) . . ?
C5 C4 C3 117.34(15) . . ?
C5 C4 C7 121.60(15) . . ?
C5 C6 C1 118.05(14) . . ?
C17 C18 C13 118.39(16) . . ?
C6 C5 C4 119.66(15) . . ?
N14 C13 C18 123.50(16) . . ?
N14 C13 C11 118.02(14) . . ?
C18 C13 C11 118.44(15) . . ?
O12 C11 N10 124.99(16) . . ?
O12 C11 C13 120.67(15) . . ?
N10 C11 C13 114.32(14) . . ?
C16 C17 C18 118.91(15) . . ?
C17 C16 C15 118.53(16) . . ?
N14 C15 C16 123.53(16) . . ?
C8 C7 C4 178.97(18) . . ?
C7 C8 Cl9 177.97(17) . . ?

loop_
_geom_bond_atom_site_label_1
_geom_bond_atom_site_label_2
_geom_bond_distance
_geom_bond_site_symmetry_2
_geom_bond_publ_flag
Cl9 C8 1.6434(18) . ?
O12 C11 1.221(2) . ?
N10 C1 1.402(2) . ?
N10 C11 1.365(2) . ?
N2 C1 1.341(2) . ?
N2 C3 1.329(2) . ?
N14 C13 1.341(2) . ?
N14 C15 1.338(2) . ?
C1 C6 1.396(2) . ?
C3 C4 1.399(2) . ?
C4 C5 1.399(2) . ?
C4 C7 1.431(2) . ?
C6 C5 1.380(2) . ?
C18 C13 1.394(2) . ?
C18 C17 1.387(3) . ?
C13 C11 1.508(2) . ?
C17 C16 1.384(2) . ?
C16 C15 1.394(2) . ?
C7 C8 1.199(3) . ?

loop_
_geom_hbond_atom_site_label_D
_geom_hbond_atom_site_label_H
_geom_hbond_atom_site_label_A
_geom_hbond_distance_DH
_geom_hbond_distance_HA
_geom_hbond_distance_DA
_geom_hbond_angle_DHA
_geom_hbond_site_symmetry_A
_geom_hbond_publ_flag
C6 H6 O12 0.95 2.26 2.864(2) 121.1 . yes
